data_4507199
loop_
_publ_author_name
'Bhattacharya, Suman'
'Saha, Binoy K.'

_publ_section_title
;
 Polymorphism through Desolvation of the Solvates of a van der Waals Host
;
_journal_issue 2
_journal_name_full 'Crystal Growth &amp; Design'
_journal_page_first 606
_journal_paper_doi 10.1021/cg301269d
_journal_volume 13
_journal_year 2013
_chemical_formula_moiety 'C33 H36 O3, C4 H8 O'
_chemical_formula_sum 'C37 H44 O4'
_chemical_formula_weight 552.72
_chemical_name_common 1H-THF(2)
_chemical_name_systematic
;
2,4,6-Triethyl-1,3,5-trisphenoxymethylbenzene , tetrahydrofuran(2)
;
_space_group_crystal_system monoclinic
_space_group_IT_number 14
_space_group_name_Hall '-P 2yn'
_space_group_name_H-M_alt 'P 1 21/n 1'
_symmetry_space_group_name_Hall '-P 2yn'
_symmetry_space_group_name_H-M 'P 1 21/n 1'
_atom_sites_solution_hydrogens geom
_atom_sites_solution_primary direct
_atom_sites_solution_secondary difmap
_audit_creation_date 2012-04-30
_audit_creation_method
;
  Olex2 1.1
  (compiled Nov  1 2011 20:42:30, GUI svn.r3906)
;
_cell_angle_alpha 90.00
_cell_angle_beta 92.697(8)
_cell_angle_gamma 90.00
_cell_formula_units_Z 4
_cell_length_a 13.5713(12)
_cell_length_b 10.3703(9)
_cell_length_c 22.865(2)
_cell_measurement_reflns_used 4754
_cell_measurement_temperature 298(2)
_cell_measurement_theta_max 29.2725
_cell_measurement_theta_min 2.6700
_cell_volume 3214.4(5)
_computing_cell_refinement
;
CrysAlisPro, Oxford Diffraction Ltd.,
Version 1.171.34.44 (release 25-10-2010 CrysAlis171 .NET)
(compiled Oct 25 2010,18:11:34)
;
_computing_data_collection
;
CrysAlisPro, Oxford Diffraction Ltd.,
Version 1.171.34.44 (release 25-10-2010 CrysAlis171 .NET)
(compiled Oct 25 2010,18:11:34)
;
_computing_data_reduction
;
CrysAlisPro, Oxford Diffraction Ltd.,
Version 1.171.34.44 (release 25-10-2010 CrysAlis171 .NET)
(compiled Oct 25 2010,18:11:34)
;
_computing_molecular_graphics
;
O. V. Dolomanov, L. J. Bourhis, R. J. Gildea, J. A. K. Howard and H. Puschmann,
OLEX2: a complete structure solution, refinement and analysis program.
J. Appl. Cryst. (2009). 42, 339-341.
;
_computing_publication_material
;
O. V. Dolomanov, L. J. Bourhis, R. J. Gildea, J. A. K. Howard and H. Puschmann,
OLEX2: a complete structure solution, refinement and analysis program.
J. Appl. Cryst. (2009). 42, 339-341.
;
_computing_structure_refinement
;
SHELXL, G.M. Sheldrick, Acta Cryst.
2008). A64, 112-122
;
_computing_structure_solution 'SHELXS-97 (Sheldrick, 1990)'
_diffrn_ambient_temperature 298(2)
_diffrn_detector_area_resol_mean 15.9821
_diffrn_measured_fraction_theta_full 0.997
_diffrn_measured_fraction_theta_max 0.997
_diffrn_measurement_details
;
  1 omega   54.00   80.00   1.0000   20.0000
omega____ theta____ kappa____ phi______ frames
    -       19.2928  179.0000 -120.0000 26

  2 omega   60.00   95.00   1.0000   20.0000
omega____ theta____ kappa____ phi______ frames
    -       19.2928  179.0000   90.0000 35

  3 omega  -53.00   71.00   1.0000   20.0000
omega____ theta____ kappa____ phi______ frames
    -       19.2928    0.0000   90.0000 124

  4 omega   25.00   88.00   1.0000   20.0000
omega____ theta____ kappa____ phi______ frames
    -       19.2928   77.0000  -90.0000 63

  5 omega  -11.00   26.00   1.0000   20.0000
omega____ theta____ kappa____ phi______ frames
    -       19.2928   77.0000  150.0000 37
;
_diffrn_measurement_device_type 'Xcalibur, Eos'
_diffrn_measurement_method '\w scans'
_diffrn_orient_matrix_UB_11 0.0407575000
_diffrn_orient_matrix_UB_12 -0.0255270000
_diffrn_orient_matrix_UB_13 0.0168020000
_diffrn_orient_matrix_UB_21 -0.0281638000
_diffrn_orient_matrix_UB_22 0.0011351000
_diffrn_orient_matrix_UB_23 0.0253438000
_diffrn_orient_matrix_UB_31 -0.0168775000
_diffrn_orient_matrix_UB_32 -0.0634074000
_diffrn_orient_matrix_UB_33 -0.0063515000
_diffrn_radiation_monochromator graphite
_diffrn_radiation_type 'Mo K\a'
_diffrn_radiation_wavelength 0.7107
_diffrn_reflns_av_R_equivalents 0.0350
_diffrn_reflns_av_unetI/netI 0.0548
_diffrn_reflns_limit_h_max 16
_diffrn_reflns_limit_h_min -16
_diffrn_reflns_limit_k_max 12
_diffrn_reflns_limit_k_min -12
_diffrn_reflns_limit_l_max 27
_diffrn_reflns_limit_l_min -26
_diffrn_reflns_number 15397
_diffrn_reflns_theta_full 25.00
_diffrn_reflns_theta_max 25.00
_diffrn_reflns_theta_min 3.01
_diffrn_source 'Enhance (Mo) X-ray Source'
_exptl_absorpt_coefficient_mu 0.067
_exptl_absorpt_correction_T_max 0.978
_exptl_absorpt_correction_T_min 0.971
_exptl_absorpt_correction_type multi-scan
_exptl_absorpt_process_details
;
CrysAlisPro, Oxford Diffraction Ltd.,
Version 1.171.34.44 (release 25-10-2010 CrysAlis171 .NET)
(compiled Oct 25 2010,18:11:34)
Empirical absorption correction using spherical harmonics,
 implemented in SCALE3 ABSPACK scaling algorithm.
;
_exptl_crystal_colour colorless
_exptl_crystal_density_diffrn 1.068
_exptl_crystal_density_method 'not measured'
_exptl_crystal_description block
_exptl_crystal_F_000 1112
_exptl_crystal_size_max 0.45
_exptl_crystal_size_mid 0.37
_exptl_crystal_size_min 0.33
_refine_diff_density_max 1.069
_refine_diff_density_min -0.335
_refine_diff_density_rms 0.089
_refine_ls_extinction_method none
_refine_ls_goodness_of_fit_ref 1.255
_refine_ls_hydrogen_treatment constr
_refine_ls_matrix_type full
_refine_ls_number_parameters 348
_refine_ls_number_reflns 5669
_refine_ls_number_restraints 1
_refine_ls_restrained_S_all 1.257
_refine_ls_R_factor_all 0.1671
_refine_ls_R_factor_gt 0.1165
_refine_ls_shift/su_max 0.457
_refine_ls_shift/su_mean 0.046
_refine_ls_structure_factor_coef Fsqd
_refine_ls_weighting_details 'calc w=1/[\s^2^(Fo^2^)+(0.2000P)^2^+0.0000P] where P=(Fo^2^+2Fc^2^)/3'
_refine_ls_weighting_scheme calc
_refine_ls_wR_factor_gt 0.3321
_refine_ls_wR_factor_ref 0.3827
_reflns_number_gt 3234
_reflns_number_total 5669
_reflns_threshold_expression >2sigma(I)
_cod_data_source_file cg301269d_si_001.cif
_cod_data_source_block 1H-THF(2)
_cod_original_cell_volume 3214.5(5)
_cod_database_code 4507199

loop_
_space_group_symop_id
_space_group_symop_operation_xyz
1 'x, y, z'
2 '-x+1/2, y+1/2, -z+1/2'
3 '-x, -y, -z'
4 'x-1/2, -y-1/2, z-1/2'

loop_
_atom_site_label
_atom_site_type_symbol
_atom_site_fract_x
_atom_site_fract_y
_atom_site_fract_z
_atom_site_U_iso_or_equiv
_atom_site_adp_type
_atom_site_occupancy
_atom_site_symmetry_multiplicity
_atom_site_calc_flag
_atom_site_refinement_flags
_atom_site_disorder_assembly
_atom_site_disorder_group
O2 O 1.06702(18) 0.6734(2) 0.51858(13) 0.0601(9) Uani 1 1 d . . .
C2 C 0.9187(3) 0.8482(3) 0.44838(18) 0.0474(10) Uani 1 1 d . . .
C1 C 0.8220(3) 0.8909(3) 0.43253(17) 0.0475(10) Uani 1 1 d . . .
C6 C 0.7566(2) 0.9264(3) 0.47458(17) 0.0460(9) Uani 1 1 d . . .
O1 O 0.8272(2) 1.0143(3) 0.34575(13) 0.0676(9) Uani 1 1 d . . .
O3 O 0.6717(2) 0.8316(3) 0.59806(15) 0.0752(10) Uani 1 1 d . . .
C4 C 0.8818(3) 0.8736(3) 0.55186(17) 0.0477(9) Uani 1 1 d . . .
C3 C 0.9498(3) 0.8430(3) 0.50819(18) 0.0480(10) Uani 1 1 d . . .
C5 C 0.7869(3) 0.9159(3) 0.53418(17) 0.0479(10) Uani 1 1 d . . .
C22 C 1.1613(3) 0.6279(4) 0.51838(18) 0.0531(10) Uani 1 1 d . . .
C9 C 0.7147(3) 0.9485(4) 0.58091(18) 0.0583(11) Uani 1 1 d . . .
H9A H 0.7489 0.9894 0.6142 0.070 Uiso 1 1 calc R . .
H9B H 0.6643 1.0071 0.5653 0.070 Uiso 1 1 calc R . .
C8 C 1.0539(3) 0.8090(4) 0.5258(2) 0.0564(11) Uani 1 1 d . . .
H8A H 1.0988 0.8557 0.5018 0.068 Uiso 1 1 calc R . .
H8B H 1.0680 0.8327 0.5664 0.068 Uiso 1 1 calc R . .
C14 C 0.6537(3) 0.9697(4) 0.4560(2) 0.0600(11) Uani 1 1 d . . .
H14A H 0.6549 1.0078 0.4173 0.072 Uiso 1 1 calc R . .
H14B H 0.6332 1.0360 0.4827 0.072 Uiso 1 1 calc R . .
C7 C 0.7917(3) 0.8959(4) 0.36825(18) 0.0581(11) Uani 1 1 d . . .
H7A H 0.8197 0.8236 0.3479 0.070 Uiso 1 1 calc R . .
H7B H 0.7204 0.8917 0.3629 0.070 Uiso 1 1 calc R . .
C10 C 0.9879(3) 0.8063(4) 0.4021(2) 0.0631(12) Uani 1 1 d . . .
H10A H 1.0554 0.8208 0.4165 0.076 Uiso 1 1 calc R . .
H10B H 0.9762 0.8590 0.3674 0.076 Uiso 1 1 calc R . .
C12 C 0.9126(3) 0.8546(4) 0.6157(2) 0.0649(12) Uani 1 1 d . . .
H12A H 0.9792 0.8869 0.6227 0.078 Uiso 1 1 calc R . .
H12B H 0.8693 0.9046 0.6396 0.078 Uiso 1 1 calc R . .
C28 C 0.5970(3) 0.8383(4) 0.6367(2) 0.0636(12) Uani 1 1 d . . .
C16 C 0.8199(3) 1.0310(4) 0.2857(2) 0.0634(12) Uani 1 1 d . . .
C27 C 1.2443(3) 0.6984(4) 0.5360(2) 0.0695(13) Uani 1 1 d . . .
H27 H 1.2388 0.7820 0.5502 0.083 Uiso 1 1 calc R . .
C23 C 1.1715(3) 0.5015(4) 0.49865(19) 0.0638(12) Uani 1 1 d . . .
H23 H 1.1158 0.4537 0.4875 0.077 Uiso 1 1 calc R . .
C15 C 0.5788(3) 0.8617(5) 0.4547(2) 0.0785(14) Uani 1 1 d . . .
H15A H 0.6009 0.7929 0.4305 0.118 Uiso 1 1 calc R . .
H15B H 0.5165 0.8935 0.4390 0.118 Uiso 1 1 calc R . .
H15C H 0.5713 0.8304 0.4937 0.118 Uiso 1 1 calc R . .
C11 C 0.9753(4) 0.6648(4) 0.3855(2) 0.0757(14) Uani 1 1 d . . .
H11A H 1.0224 0.6421 0.3572 0.114 Uiso 1 1 calc R . .
H11B H 0.9098 0.6509 0.3691 0.114 Uiso 1 1 calc R . .
H11C H 0.9858 0.6122 0.4198 0.114 Uiso 1 1 calc R . .
C29 C 0.5682(3) 0.9493(5) 0.6643(2) 0.0748(14) Uani 1 1 d . . .
H29 H 0.5985 1.0279 0.6574 0.090 Uiso 1 1 calc R . .
C17 C 0.7618(3) 0.9560(5) 0.2489(2) 0.0715(13) Uani 1 1 d . . .
H17 H 0.7248 0.8887 0.2635 0.086 Uiso 1 1 calc R . .
C24 C 1.2632(4) 0.4476(5) 0.4957(2) 0.0829(15) Uani 1 1 d . . .
H24 H 1.2694 0.3633 0.4825 0.099 Uiso 1 1 calc R . .
C26 C 1.3357(3) 0.6408(5) 0.5318(3) 0.0866(16) Uani 1 1 d . . .
H26 H 1.3919 0.6878 0.5428 0.104 Uiso 1 1 calc R . .
C25 C 1.3465(4) 0.5172(6) 0.5121(3) 0.0903(17) Uani 1 1 d . . .
H25 H 1.4089 0.4810 0.5098 0.108 Uiso 1 1 calc R . .
C30 C 0.4925(4) 0.9397(7) 0.7030(2) 0.0974(18) Uani 1 1 d . . .
H30 H 0.4733 1.0138 0.7223 0.117 Uiso 1 1 calc R . .
C19 C 0.8114(6) 1.0806(9) 0.1675(3) 0.110(2) Uani 1 1 d . . .
H19 H 0.8095 1.0978 0.1276 0.132 Uiso 1 1 calc R . .
C18 C 0.7595(5) 0.9829(7) 0.1889(3) 0.0944(18) Uani 1 1 d . . .
H18 H 0.7211 0.9319 0.1633 0.113 Uiso 1 1 calc R . .
C33 C 0.5521(4) 0.7234(6) 0.6470(3) 0.0964(18) Uani 1 1 d . . .
H33 H 0.5716 0.6484 0.6285 0.116 Uiso 1 1 calc R . .
C13 C 0.9089(4) 0.7158(5) 0.6340(2) 0.0857(15) Uani 1 1 d . . .
H13A H 0.9599 0.6687 0.6156 0.129 Uiso 1 1 calc R . .
H13B H 0.8458 0.6801 0.6223 0.129 Uiso 1 1 calc R . .
H13C H 0.9188 0.7099 0.6757 0.129 Uiso 1 1 calc R . .
C21 C 0.8731(4) 1.1301(5) 0.2647(3) 0.0870(16) Uani 1 1 d . . .
H21 H 0.9127 1.1806 0.2898 0.104 Uiso 1 1 calc R . .
C31 C 0.4459(4) 0.8287(8) 0.7138(3) 0.105(2) Uani 1 1 d . . .
H31 H 0.3947 0.8261 0.7394 0.126 Uiso 1 1 calc R . .
C20 C 0.8672(6) 1.1542(8) 0.2058(4) 0.116(2) Uani 1 1 d . . .
H20 H 0.9025 1.2232 0.1913 0.140 Uiso 1 1 calc R . .
C32 C 0.4753(6) 0.7216(8) 0.6866(3) 0.129(3) Uani 1 1 d . . .
H32 H 0.4441 0.6438 0.6940 0.155 Uiso 1 1 calc R . .
C34 C 0.6943(16) 0.3170(18) 0.6320(10) 0.168(7) Uiso 0.50 1 d P B .
H34A H 0.6236 0.3132 0.6237 0.202 Uiso 0.50 1 calc PR . .
H34B H 0.7271 0.3194 0.5952 0.202 Uiso 0.50 1 calc PR . .
C35 C 0.7183(17) 0.420(2) 0.6647(10) 0.188(8) Uiso 0.50 1 d PD B .
H35A H 0.6665 0.4842 0.6603 0.226 Uiso 0.50 1 calc PR . .
H35B H 0.7786 0.4578 0.6513 0.226 Uiso 0.50 1 calc PR . .
C36 C 0.7319(19) 0.386(2) 0.7242(10) 0.203(9) Uiso 0.50 1 d PD . .
H36A H 0.6722 0.4008 0.7450 0.244 Uiso 0.50 1 calc PR A 1
H36B H 0.7855 0.4350 0.7431 0.244 Uiso 0.50 1 calc PR A 1
O4 O 0.7255(12) 0.2140(16) 0.6648(8) 0.207(6) Uiso 0.50 1 d P . .
C37 C 0.7549(15) 0.254(2) 0.7217(10) 0.178(7) Uiso 0.50 1 d P B 1
H37A H 0.8251 0.2406 0.7291 0.214 Uiso 0.50 1 calc PR B 1
H37B H 0.7196 0.2064 0.7506 0.214 Uiso 0.50 1 calc PR B 1

loop_
_atom_site_aniso_label
_atom_site_aniso_U_11
_atom_site_aniso_U_22
_atom_site_aniso_U_33
_atom_site_aniso_U_23
_atom_site_aniso_U_13
_atom_site_aniso_U_12
O2 0.0421(16) 0.0511(16) 0.087(2) -0.0010(14) -0.0001(13) -0.0032(11)
C2 0.039(2) 0.051(2) 0.052(3) -0.0014(18) 0.0061(16) -0.0046(15)
C1 0.039(2) 0.055(2) 0.048(2) -0.0034(18) 0.0047(16) -0.0047(15)
C6 0.039(2) 0.048(2) 0.051(2) 0.0007(18) 0.0036(16) -0.0035(15)
O1 0.075(2) 0.0765(19) 0.0500(19) 0.0044(15) -0.0091(14) -0.0053(15)
O3 0.076(2) 0.0637(18) 0.089(3) -0.0088(15) 0.0405(18) -0.0126(14)
C4 0.045(2) 0.052(2) 0.046(2) -0.0032(18) 0.0072(16) -0.0062(16)
C3 0.038(2) 0.052(2) 0.054(3) -0.0034(18) 0.0044(16) -0.0035(15)
C5 0.044(2) 0.049(2) 0.051(2) -0.0008(18) 0.0088(17) -0.0017(16)
C22 0.042(2) 0.056(2) 0.062(3) 0.015(2) 0.0044(17) -0.0028(17)
C9 0.061(3) 0.062(2) 0.053(3) -0.007(2) 0.0172(19) 0.0003(19)
C8 0.040(2) 0.055(2) 0.073(3) -0.003(2) -0.0050(18) -0.0041(16)
C14 0.044(2) 0.072(3) 0.063(3) -0.001(2) 0.0011(18) 0.0060(18)
C7 0.047(2) 0.072(3) 0.055(3) 0.001(2) 0.0012(18) -0.0058(18)
C10 0.046(2) 0.081(3) 0.063(3) -0.010(2) 0.0115(19) -0.0021(19)
C12 0.058(3) 0.078(3) 0.058(3) 0.006(2) -0.003(2) -0.002(2)
C28 0.051(2) 0.084(3) 0.057(3) 0.000(2) 0.0138(19) -0.003(2)
C16 0.058(3) 0.079(3) 0.052(3) 0.009(2) -0.005(2) 0.019(2)
C27 0.050(3) 0.066(3) 0.091(4) 0.009(2) -0.009(2) -0.0030(19)
C23 0.054(3) 0.063(3) 0.074(3) 0.001(2) -0.004(2) 0.0000(19)
C15 0.045(3) 0.093(3) 0.097(4) -0.006(3) -0.004(2) -0.001(2)
C11 0.079(3) 0.081(3) 0.068(3) -0.018(2) 0.019(2) 0.007(2)
C29 0.071(3) 0.087(3) 0.068(3) 0.001(3) 0.018(2) 0.012(2)
C17 0.064(3) 0.100(3) 0.051(3) -0.002(3) 0.000(2) 0.015(2)
C24 0.075(4) 0.068(3) 0.106(4) -0.001(3) 0.011(3) 0.013(2)
C26 0.044(3) 0.092(4) 0.122(5) 0.013(3) -0.008(3) -0.005(2)
C25 0.061(3) 0.089(4) 0.121(5) 0.018(3) 0.003(3) 0.016(3)
C30 0.092(4) 0.125(5) 0.077(4) -0.002(3) 0.029(3) 0.023(4)
C19 0.136(6) 0.141(6) 0.053(4) 0.029(4) 0.014(4) 0.066(5)
C18 0.112(5) 0.108(4) 0.062(4) -0.003(3) -0.009(3) 0.036(4)
C33 0.074(4) 0.097(4) 0.120(5) -0.016(3) 0.031(3) -0.034(3)
C13 0.106(4) 0.089(3) 0.061(3) 0.023(3) -0.004(3) -0.009(3)
C21 0.094(4) 0.088(4) 0.077(4) 0.024(3) -0.008(3) 0.008(3)
C31 0.079(4) 0.147(6) 0.091(5) -0.002(4) 0.043(3) -0.007(4)
C20 0.122(6) 0.131(6) 0.095(5) 0.060(5) 0.004(4) 0.012(4)
C32 0.126(6) 0.148(6) 0.118(6) 0.003(5) 0.054(5) -0.063(5)

loop_
_atom_type_symbol
_atom_type_description
_atom_type_scat_dispersion_real
_atom_type_scat_dispersion_imag
_atom_type_scat_source
C C 0.0033 0.0016 'International Tables Vol C Tables 4.2.6.8 and 6.1.1.4'
H H 0.0000 0.0000 'International Tables Vol C Tables 4.2.6.8 and 6.1.1.4'
O O 0.0106 0.0060 'International Tables Vol C Tables 4.2.6.8 and 6.1.1.4'

loop_
_geom_angle_atom_site_label_1
_geom_angle_atom_site_label_2
_geom_angle_atom_site_label_3
_geom_angle
C22 O2 C8 117.6(3)
C1 C2 C10 120.7(4)
C3 C2 C1 119.4(3)
C3 C2 C10 119.9(3)
C2 C1 C7 117.9(3)
C6 C1 C2 121.4(4)
C6 C1 C7 120.7(3)
C1 C6 C5 118.8(3)
C1 C6 C14 119.8(3)
C5 C6 C14 121.3(3)
C16 O1 C7 117.2(3)
C28 O3 C9 117.5(3)
C3 C4 C12 119.2(3)
C5 C4 C3 118.9(4)
C5 C4 C12 121.8(3)
C2 C3 C4 119.7(3)
C2 C3 C8 120.4(3)
C4 C3 C8 119.9(4)
C6 C5 C9 119.6(3)
C4 C5 C6 121.7(3)
C4 C5 C9 118.7(4)
O2 C22 C27 124.5(4)
O2 C22 C23 115.7(3)
C27 C22 C23 119.8(4)
O3 C9 C5 107.1(3)
O3 C9 H9A 110.3
O3 C9 H9B 110.3
C5 C9 H9A 110.3
C5 C9 H9B 110.3
H9A C9 H9B 108.6
O2 C8 C3 108.9(3)
O2 C8 H8A 109.9
O2 C8 H8B 109.9
C3 C8 H8A 109.9
C3 C8 H8B 109.9
H8A C8 H8B 108.3
C6 C14 H14A 108.9
C6 C14 H14B 108.9
C6 C14 C15 113.5(3)
H14A C14 H14B 107.7
C15 C14 H14A 108.9
C15 C14 H14B 108.9
C1 C7 H7A 110.2
C1 C7 H7B 110.2
O1 C7 C1 107.4(3)
O1 C7 H7A 110.2
O1 C7 H7B 110.2
H7A C7 H7B 108.5
C2 C10 H10A 109.1
C2 C10 H10B 109.1
C2 C10 C11 112.6(3)
H10A C10 H10B 107.8
C11 C10 H10A 109.1
C11 C10 H10B 109.1
C4 C12 H12A 109.1
C4 C12 H12B 109.1
H12A C12 H12B 107.8
C13 C12 C4 112.5(4)
C13 C12 H12A 109.1
C13 C12 H12B 109.1
C29 C28 O3 124.7(4)
C33 C28 O3 114.5(4)
C33 C28 C29 120.8(4)
C17 C16 O1 123.5(4)
C21 C16 O1 115.7(4)
C21 C16 C17 120.8(5)
C22 C27 H27 121.0
C22 C27 C26 118.1(4)
C26 C27 H27 120.9
C22 C23 H23 119.9
C24 C23 C22 120.3(4)
C24 C23 H23 119.9
C14 C15 H15A 109.5
C14 C15 H15B 109.5
C14 C15 H15C 109.5
H15A C15 H15B 109.5
H15A C15 H15C 109.5
H15B C15 H15C 109.5
C10 C11 H11A 109.5
C10 C11 H11B 109.5
C10 C11 H11C 109.5
H11A C11 H11B 109.5
H11A C11 H11C 109.5
H11B C11 H11C 109.5
C28 C29 H29 121.1
C28 C29 C30 117.7(5)
C30 C29 H29 121.1
C16 C17 H17 120.8
C16 C17 C18 118.4(5)
C18 C17 H17 120.8
C23 C24 H24 119.7
C23 C24 C25 120.5(5)
C25 C24 H24 119.7
C27 C26 H26 118.8
C25 C26 C27 122.5(5)
C25 C26 H26 118.7
C24 C25 H25 120.6
C26 C25 C24 118.8(4)
C26 C25 H25 120.6
C29 C30 H30 118.4
C31 C30 C29 123.2(5)
C31 C30 H30 118.4
C18 C19 H19 120.8
C18 C19 C20 118.4(6)
C20 C19 H19 120.8
C17 C18 H18 119.3
C19 C18 C17 121.3(6)
C19 C18 H18 119.3
C28 C33 H33 121.0
C28 C33 C32 118.1(6)
C32 C33 H33 120.9
C12 C13 H13A 109.5
C12 C13 H13B 109.5
C12 C13 H13C 109.5
H13A C13 H13B 109.5
H13A C13 H13C 109.5
H13B C13 H13C 109.5
C16 C21 H21 120.6
C16 C21 C20 118.7(6)
C20 C21 H21 120.7
C30 C31 H31 120.9
C32 C31 C30 118.1(5)
C32 C31 H31 120.9
C19 C20 C21 122.3(7)
C19 C20 H20 118.9
C21 C20 H20 118.9
C33 C32 H32 119.0
C31 C32 C33 122.0(6)
C31 C32 H32 119.0
H34A C34 H34B 108.9
C35 C34 H34A 110.2
C35 C34 H34B 111.2
O4 C34 H34A 110.4
O4 C34 H34B 111.3
O4 C34 C35 105(2)
C34 C35 H35A 110.0
C34 C35 H35B 108.9
C34 C35 C36 111(2)
H35A C35 H35B 108.0
C36 C35 H35A 109.9
C36 C35 H35B 108.9
C35 C36 H36A 110.7
C35 C36 H36B 111.6
C35 C36 C37 103(2)
H36A C36 H36B 109.1
C37 C36 H36A 111.2
C37 C36 H36B 111.3
C34 O4 C37 110.2(19)
C36 C37 H37A 110.5
C36 C37 H37B 110.7
O4 C37 C36 105.8(19)
O4 C37 H37A 110.8
O4 C37 H37B 110.3
H37A C37 H37B 108.7

loop_
_geom_bond_atom_site_label_1
_geom_bond_atom_site_label_2
_geom_bond_distance
O2 C22 1.364(4)
O2 C8 1.427(4)
C2 C1 1.415(5)
C2 C3 1.413(5)
C2 C10 1.511(5)
C1 C6 1.389(5)
C1 C7 1.509(5)
C6 C5 1.409(5)
C6 C14 1.508(5)
O1 C7 1.424(5)
O1 C16 1.382(5)
O3 C9 1.409(5)
O3 C28 1.378(5)
C4 C3 1.427(5)
C4 C5 1.401(5)
C4 C12 1.512(6)
C3 C8 1.493(5)
C5 C9 1.522(5)
C22 C27 1.387(5)
C22 C23 1.395(5)
C9 H9A 0.9700
C9 H9B 0.9700
C8 H8A 0.9700
C8 H8B 0.9700
C14 H14A 0.9700
C14 H14B 0.9700
C14 C15 1.512(6)
C7 H7A 0.9700
C7 H7B 0.9700
C10 H10A 0.9700
C10 H10B 0.9700
C10 C11 1.523(6)
C12 H12A 0.9700
C12 H12B 0.9700
C12 C13 1.500(6)
C28 C29 1.378(6)
C28 C33 1.363(6)
C16 C17 1.368(7)
C16 C21 1.357(7)
C27 H27 0.9300
C27 C26 1.384(6)
C23 H23 0.9300
C23 C24 1.369(6)
C15 H15A 0.9600
C15 H15B 0.9600
C15 H15C 0.9600
C11 H11A 0.9600
C11 H11B 0.9600
C11 H11C 0.9600
C29 H29 0.9300
C29 C30 1.390(7)
C17 H17 0.9300
C17 C18 1.401(7)
C24 H24 0.9300
C24 C25 1.379(8)
C26 H26 0.9300
C26 C25 1.369(7)
C25 H25 0.9300
C30 H30 0.9300
C30 C31 1.341(8)
C19 H19 0.9300
C19 C18 1.339(10)
C19 C20 1.363(10)
C18 H18 0.9300
C33 H33 0.9300
C33 C32 1.413(8)
C13 H13A 0.9600
C13 H13B 0.9600
C13 H13C 0.9600
C21 H21 0.9300
C21 C20 1.368(9)
C31 H31 0.9300
C31 C32 1.343(9)
C20 H20 0.9300
C32 H32 0.9300
C34 H34A 0.9700
C34 H34B 0.9700
C34 C35 1.34(2)
C34 O4 1.36(2)
C35 H35A 0.9700
C35 H35B 0.9700
C35 C36 1.408(16)
C36 H36A 0.9700
C36 H36B 0.9700
C36 C37 1.41(3)
O4 C37 1.41(2)
C37 H37A 0.9700
C37 H37B 0.9700

loop_
_geom_torsion_atom_site_label_1
_geom_torsion_atom_site_label_2
_geom_torsion_atom_site_label_3
_geom_torsion_atom_site_label_4
_geom_torsion
O2 C22 C27 C26 -178.2(4)
O2 C22 C23 C24 178.7(4)
C2 C1 C6 C5 -1.8(5)
C2 C1 C6 C14 -179.2(3)
C2 C1 C7 O1 -83.0(4)
C2 C3 C8 O2 -75.4(4)
C1 C2 C3 C4 3.7(5)
C1 C2 C3 C8 -174.9(3)
C1 C2 C10 C11 -86.3(5)
C1 C6 C5 C4 1.5(5)
C1 C6 C5 C9 -177.2(3)
C1 C6 C14 C15 93.2(5)
C6 C1 C7 O1 97.5(4)
C6 C5 C9 O3 95.9(4)
O1 C16 C17 C18 179.4(4)
O1 C16 C21 C20 -178.4(5)
O3 C28 C29 C30 -178.9(5)
O3 C28 C33 C32 179.4(6)
C4 C3 C8 O2 106.1(4)
C4 C5 C9 O3 -82.9(4)
C3 C2 C1 C6 -0.8(5)
C3 C2 C1 C7 179.7(3)
C3 C2 C10 C11 92.7(5)
C3 C4 C5 C6 1.4(5)
C3 C4 C5 C9 -179.9(3)
C3 C4 C12 C13 -77.5(5)
C5 C6 C14 C15 -84.2(5)
C5 C4 C3 C2 -3.9(5)
C5 C4 C3 C8 174.6(3)
C5 C4 C12 C13 100.1(5)
C22 O2 C8 C3 164.2(3)
C22 C27 C26 C25 -1.1(8)
C22 C23 C24 C25 0.0(8)
C9 O3 C28 C29 -7.0(7)
C9 O3 C28 C33 173.9(4)
C8 O2 C22 C27 13.3(6)
C8 O2 C22 C23 -166.5(4)
C14 C6 C5 C4 178.8(3)
C14 C6 C5 C9 0.1(5)
C7 C1 C6 C5 177.8(3)
C7 C1 C6 C14 0.4(5)
C7 O1 C16 C17 15.3(6)
C7 O1 C16 C21 -166.0(4)
C10 C2 C1 C6 178.2(3)
C10 C2 C1 C7 -1.3(5)
C10 C2 C3 C4 -175.4(3)
C10 C2 C3 C8 6.1(5)
C12 C4 C3 C2 173.8(3)
C12 C4 C3 C8 -7.7(5)
C12 C4 C5 C6 -176.3(3)
C12 C4 C5 C9 2.4(5)
C28 O3 C9 C5 -174.5(4)
C28 C29 C30 C31 -1.0(9)
C28 C33 C32 C31 0.1(12)
C16 O1 C7 C1 171.1(3)
C16 C17 C18 C19 -0.9(7)
C16 C21 C20 C19 -1.4(9)
C27 C22 C23 C24 -1.1(7)
C27 C26 C25 C24 0.1(9)
C23 C22 C27 C26 1.6(7)
C23 C24 C25 C26 0.5(8)
C29 C28 C33 C32 0.2(9)
C29 C30 C31 C32 1.2(11)
C17 C16 C21 C20 0.4(8)
C30 C31 C32 C33 -0.8(12)
C18 C19 C20 C21 1.2(10)
C33 C28 C29 C30 0.2(8)
C21 C16 C17 C18 0.7(7)
C20 C19 C18 C17 0.0(9)
C34 C35 C36 C37 24(3)
C34 O4 C37 C36 5(2)
C35 C34 O4 C37 9(3)
C35 C36 C37 O4 -17(2)
O4 C34 C35 C36 -21(3)
